data_7248692
loop_
_publ_author_name
'Dudko, Ekaterina M.'
'Buikin, Petr A.'
'Ilyukhin, Andey B.'
'Korlyukov, Alexander A.'
'Dorovatovskii, Pavel V.'
'Simonenko, Nikolai P.'
'Kotov, Vitalii Yu.'

_publ_section_title
;
 Thermal decomposition of DMSO or DMF solvates: an advanced method for
 obtaining new hybrid bismuth(iii) halides
;
_journal_issue 26
_journal_name_full CrystEngComm
_journal_page_first 3490
_journal_page_last 3500
_journal_paper_doi 10.1039/D4CE00279B
_journal_volume 26
_journal_year 2024
_chemical_formula_moiety 'C18 H18 N2, 2(I)'
_chemical_formula_sum 'C18 H18 I2 N2'
_chemical_formula_weight 516.14
_space_group_IT_number 14
_space_group_name_Hall '-P 2ybc'
_space_group_name_H-M_alt 'P 1 21/c 1'
_symmetry_cell_setting monoclinic
_symmetry_Int_Tables_number 14
_symmetry_space_group_name_Hall '-P 2ybc'
_symmetry_space_group_name_H-M 'P 1 21/c 1'
_atom_sites_solution_hydrogens geom
_audit_conform_dict_location ftp://ftp.iucr.org/pub/cif_core.dic
_audit_conform_dict_name cif_core.dic
_audit_conform_dict_version 2.4.3
_audit_creation_date 2022-03-07T20:35:50-00:00
_audit_creation_method 'WinGX routine CIF_UPDATE'
_audit_update_record
;
2024-04-20 deposited with the CCDC.	2024-05-27 downloaded from the CCDC.
;
_cell_angle_alpha 90
_cell_angle_beta 94.692(2)
_cell_angle_gamma 90
_cell_formula_units_Z 2
_cell_length_a 6.8222(5)
_cell_length_b 11.0457(8)
_cell_length_c 12.1817(9)
_cell_measurement_reflns_used 9949
_cell_measurement_temperature 150(2)
_cell_measurement_theta_max 31.53
_cell_measurement_theta_min 2.49
_cell_volume 914.89(12)
_computing_cell_refinement 'Bruker SAINT'
_computing_data_collection 'Bruker APEX3'
_computing_data_reduction 'Bruker SAINT'
_computing_molecular_graphics 'Bruker SHELXTL'
_computing_publication_material 'Bruker SHELXTL'
_computing_structure_refinement 'SHELXL-2018/3 (Sheldrick, 2018)'
_computing_structure_solution 'SHELXS-2018 (Sheldrick, 2015)'
_diffrn_ambient_temperature 150(2)
_diffrn_measured_fraction_theta_full 0.992
_diffrn_measured_fraction_theta_max 0.995
_diffrn_measurement_device_type 'Bruker AXS D8 VENTURE PHOTON III C14 IuS 3.0'
_diffrn_measurement_method '\w scans'
_diffrn_radiation_monochromator graphite
_diffrn_radiation_type MoK\a
_diffrn_radiation_wavelength 0.71073
_diffrn_reflns_av_R_equivalents 0.0386
_diffrn_reflns_av_unetI/netI 0.0291
_diffrn_reflns_Laue_measured_fraction_full 0.992
_diffrn_reflns_Laue_measured_fraction_max 0.995
_diffrn_reflns_limit_h_max 10
_diffrn_reflns_limit_h_min -10
_diffrn_reflns_limit_k_max 15
_diffrn_reflns_limit_k_min -16
_diffrn_reflns_limit_l_max 17
_diffrn_reflns_limit_l_min -17
_diffrn_reflns_number 14879
_diffrn_reflns_point_group_measured_fraction_full 0.992
_diffrn_reflns_point_group_measured_fraction_max 0.995
_diffrn_reflns_theta_full 25.242
_diffrn_reflns_theta_max 31.529
_diffrn_reflns_theta_min 2.493
_diffrn_standards_number 0
_exptl_absorpt_coefficient_mu 3.436
_exptl_absorpt_correction_T_max 0.1015
_exptl_absorpt_correction_T_min 0.048
_exptl_absorpt_correction_type multi-scan
_exptl_absorpt_process_details
;
 SADABS 2016/2: Krause, L., Herbst-Irmer, R., Sheldrick G.M. & Stalke D.,
 J. Appl. Cryst. 48 (2015) 3-10
;
_exptl_crystal_colour colourless
_exptl_crystal_density_diffrn 1.874
_exptl_crystal_description plate
_exptl_crystal_F_000 492
_exptl_crystal_size_max 0.4
_exptl_crystal_size_mid 0.4
_exptl_crystal_size_min 0.08
_refine_diff_density_max 1.163
_refine_diff_density_min -0.807
_refine_diff_density_rms 0.112
_refine_ls_extinction_method none
_refine_ls_goodness_of_fit_ref 1.115
_refine_ls_hydrogen_treatment constr
_refine_ls_matrix_type full
_refine_ls_number_parameters 100
_refine_ls_number_reflns 3033
_refine_ls_number_restraints 0
_refine_ls_restrained_S_all 1.115
_refine_ls_R_factor_all 0.0299
_refine_ls_R_factor_gt 0.0274
_refine_ls_shift/su_max 0.001
_refine_ls_shift/su_mean 0
_refine_ls_structure_factor_coef Fsqd
_refine_ls_weighting_details 'w=1/[\s^2^(Fo^2^)+(0.0200P)^2^+1.6000P] where P=(Fo^2^+2Fc^2^)/3'
_refine_ls_weighting_scheme calc
_refine_ls_wR_factor_gt 0.0689
_refine_ls_wR_factor_ref 0.0699
_reflns_Friedel_coverage 0
_reflns_number_gt 2822
_reflns_number_total 3033
_reflns_threshold_expression 'I > 2\s(I)'
_cod_data_source_file d4ce00279b2.cif
_cod_data_source_block shelx
_cod_depositor_comments 'Adding full bibliography for 7248691--7248702.cif.'
_cod_original_sg_symbol_H-M 'P 21/c'
_cod_database_code 7248692
_shelx_estimated_absorpt_t_min 0.34
_shelx_estimated_absorpt_t_max 0.771

loop_
_symmetry_equiv_pos_as_xyz
'x, y, z'
'-x, y+1/2, -z+1/2'
'-x, -y, -z'
'x, -y-1/2, z-1/2'

loop_
_atom_site_label
_atom_site_type_symbol
_atom_site_fract_x
_atom_site_fract_y
_atom_site_fract_z
_atom_site_U_iso_or_equiv
_atom_site_adp_type
_atom_site_occupancy
_atom_site_site_symmetry_order
_atom_site_calc_flag
_atom_site_refinement_flags_posn
_atom_site_refinement_flags_adp
_atom_site_refinement_flags_occupancy
_atom_site_disorder_assembly
_atom_site_disorder_group
I1 I 1.02209(2) 0.76794(2) 0.18397(2) 0.02705(6) Uani 1 1 d . . . . .
N1 N 0.4937(3) 0.52016(19) 0.30921(16) 0.0216(4) Uani 1 1 d . . . . .
C1 C 0.3385(4) 0.5510(2) 0.3649(2) 0.0257(5) Uani 1 1 d . . . . .
H1A H 0.21415 0.514285 0.346774 0.031 Uiso 1 1 calc R U . . .
C2 C 0.3598(4) 0.6360(2) 0.4483(2) 0.0297(5) Uani 1 1 d . . . . .
H2A H 0.250636 0.658103 0.48765 0.036 Uiso 1 1 calc R U . . .
C3 C 0.5425(5) 0.6885(2) 0.4739(2) 0.0302(5) Uani 1 1 d . . . . .
H3A H 0.560528 0.744657 0.532921 0.036 Uiso 1 1 calc R U . . .
C4 C 0.6985(4) 0.6588(3) 0.4131(2) 0.0299(5) Uani 1 1 d . . . . .
H4A H 0.822954 0.696463 0.42818 0.036 Uiso 1 1 calc R U . . .
C5 C 0.6705(4) 0.5739(2) 0.3306(2) 0.0264(5) Uani 1 1 d . . . . .
H5A H 0.776565 0.55288 0.288392 0.032 Uiso 1 1 calc R U . . .
C6 C 0.4718(4) 0.4208(2) 0.22581(19) 0.0240(4) Uani 1 1 d . . . . .
H6A H 0.342343 0.381447 0.230215 0.029 Uiso 1 1 calc R U . . .
H6B H 0.574755 0.359128 0.243739 0.029 Uiso 1 1 calc R U . . .
C7 C 0.4877(4) 0.4651(2) 0.10970(19) 0.0215(4) Uani 1 1 d . . . . .
C8 C 0.6672(4) 0.4610(2) 0.0625(2) 0.0240(4) Uani 1 1 d . . . . .
H8A H 0.781884 0.43437 0.10522 0.029 Uiso 1 1 calc R U . . .
C9 C 0.6796(4) 0.4957(2) -0.0467(2) 0.0233(4) Uani 1 1 d . . . . .
H9A H 0.802412 0.492587 -0.078187 0.028 Uiso 1 1 calc R U . . .

loop_
_atom_site_aniso_label
_atom_site_aniso_U_11
_atom_site_aniso_U_22
_atom_site_aniso_U_33
_atom_site_aniso_U_23
_atom_site_aniso_U_13
_atom_site_aniso_U_12
I1 0.02452(9) 0.02996(10) 0.02701(9) 0.00310(6) 0.00413(6) 0.00098(6)
N1 0.0262(9) 0.0216(9) 0.0173(8) 0.0015(7) 0.0036(7) -0.0011(7)
C1 0.0248(11) 0.0271(12) 0.0256(11) 0.0029(9) 0.0042(9) 0.0028(9)
C2 0.0383(14) 0.0269(12) 0.0249(11) 0.0021(9) 0.0078(10) 0.0093(10)
C3 0.0488(16) 0.0218(11) 0.0196(10) 0.0005(9) 0.0002(10) 0.0032(11)
C4 0.0357(13) 0.0281(12) 0.0250(11) 0.0006(9) -0.0025(10) -0.0066(10)
C5 0.0277(11) 0.0289(12) 0.0230(11) -0.0003(9) 0.0043(9) -0.0029(9)
C6 0.0310(12) 0.0208(10) 0.0207(10) -0.0010(8) 0.0054(9) -0.0033(9)
C7 0.0248(10) 0.0201(10) 0.0198(10) -0.0033(8) 0.0035(8) -0.0004(8)
C8 0.0224(10) 0.0272(11) 0.0222(10) -0.0007(9) 0.0011(8) 0.0015(9)
C9 0.0218(10) 0.0264(11) 0.0224(10) -0.0022(8) 0.0050(8) -0.0003(9)

loop_
_atom_type_symbol
_atom_type_description
_atom_type_scat_dispersion_real
_atom_type_scat_dispersion_imag
_atom_type_scat_source
C C 0.0033 0.0016 'International Tables Vol C Tables 4.2.6.8 and 6.1.1.4'
H H 0 0 'International Tables Vol C Tables 4.2.6.8 and 6.1.1.4'
I I -0.4742 1.8119 'International Tables Vol C Tables 4.2.6.8 and 6.1.1.4'
N N 0.0061 0.0033 'International Tables Vol C Tables 4.2.6.8 and 6.1.1.4'

loop_
_geom_angle_atom_site_label_1
_geom_angle_atom_site_label_2
_geom_angle_atom_site_label_3
_geom_angle
_geom_angle_site_symmetry_1
_geom_angle_site_symmetry_3
_geom_angle_publ_flag
C1 N1 C5 121.2(2) . . ?
C1 N1 C6 119.3(2) . . ?
C5 N1 C6 119.5(2) . . ?
N1 C1 C2 120.1(2) . . ?
N1 C1 H1A 119.9 . . ?
C2 C1 H1A 119.9 . . ?
C1 C2 C3 119.2(3) . . ?
C1 C2 H2A 120.4 . . ?
C3 C2 H2A 120.4 . . ?
C4 C3 C2 119.8(2) . . ?
C4 C3 H3A 120.1 . . ?
C2 C3 H3A 120.1 . . ?
C5 C4 C3 119.0(3) . . ?
C5 C4 H4A 120.5 . . ?
C3 C4 H4A 120.5 . . ?
N1 C5 C4 120.6(2) . . ?
N1 C5 H5A 119.7 . . ?
C4 C5 H5A 119.7 . . ?
N1 C6 C7 112.87(19) . . ?
N1 C6 H6A 109 . . ?
C7 C6 H6A 109 . . ?
N1 C6 H6B 109 . . ?
C7 C6 H6B 109 . . ?
H6A C6 H6B 107.8 . . ?
C9 C7 C8 119.4(2) 3_665 . ?
C9 C7 C6 120.0(2) 3_665 . ?
C8 C7 C6 120.5(2) . . ?
C9 C8 C7 120.5(2) . . ?
C9 C8 H8A 119.7 . . ?
C7 C8 H8A 119.7 . . ?
C7 C9 C8 120.1(2) 3_665 . ?
C7 C9 H9A 120 3_665 . ?
C8 C9 H9A 120 . . ?

loop_
_geom_bond_atom_site_label_1
_geom_bond_atom_site_label_2
_geom_bond_distance
_geom_bond_site_symmetry_2
_geom_bond_publ_flag
N1 C1 1.347(3) . ?
N1 C5 1.350(3) . ?
N1 C6 1.495(3) . ?
C1 C2 1.382(4) . ?
C1 H1A 0.95 . ?
C2 C3 1.387(4) . ?
C2 H2A 0.95 . ?
C3 C4 1.384(4) . ?
C3 H3A 0.95 . ?
C4 C5 1.377(4) . ?
C4 H4A 0.95 . ?
C5 H5A 0.95 . ?
C6 C7 1.509(3) . ?
C6 H6A 0.99 . ?
C6 H6B 0.99 . ?
C7 C9 1.391(3) 3_665 ?
C7 C8 1.395(3) . ?
C8 C9 1.394(3) . ?
C8 H8A 0.95 . ?
C9 H9A 0.95 . ?
